data_7713853
loop_
_publ_author_name
'Zhang, Chao'
'Wang, Tingwei'
'Lu, Zu-Jia'
'Yi, Zhenxin'
'Kuang, Baolong'
'Bu, Shu'
'Xie, Zhiming'
'Li, Yan'
'Wang, Kun'
'Zhang, Jianguo'

_publ_section_title
;
 Optimization of Performance and Sensitivity: Preparation of Two
 Ag(I)-based ECPs by Using Isomeric Ligands
;
_journal_name_full 'Dalton Transactions'
_journal_paper_doi 10.1039/D3DT02429F
_journal_year 2023
_chemical_formula_sum 'C4 H6 Ag Cl N4 O5'
_chemical_formula_weight 333.45
_space_group_IT_number 62
_space_group_name_Hall '-P 2ac 2n'
_space_group_name_H-M_alt 'P n m a'
_symmetry_cell_setting orthorhombic
_symmetry_space_group_name_H-M 'P n m a'
_atom_sites_solution_hydrogens geom
_atom_sites_solution_primary direct
_atom_sites_solution_secondary difmap
_audit_creation_method SHELXL-97
_audit_update_record
;
2023-07-20 deposited with the CCDC.	2023-08-31 downloaded from the CCDC.
;
_cell_angle_alpha 90.00
_cell_angle_beta 90.00
_cell_angle_gamma 90.00
_cell_formula_units_Z 4
_cell_length_a 9.4181(9)
_cell_length_b 6.6865(6)
_cell_length_c 14.2531(13)
_cell_measurement_reflns_used 1136
_cell_measurement_temperature 298(2)
_cell_measurement_theta_max 26.103
_cell_measurement_theta_min 2.593
_cell_volume 897.58(14)
_computing_structure_refinement 'SHELXL-97 (Sheldrick, 1997)'
_computing_structure_solution 'SHELXS-97 (Sheldrick, 1990)'
_diffrn_ambient_temperature 298(2)
_diffrn_measured_fraction_theta_full 0.999
_diffrn_measured_fraction_theta_max 0.999
_diffrn_measurement_device_type 'CCD area detector'
_diffrn_measurement_method 'phi and omega scans'
_diffrn_radiation_monochromator graphite
_diffrn_radiation_source 'fine-focus sealed tube'
_diffrn_radiation_type MoK\a
_diffrn_radiation_wavelength 0.71073
_diffrn_reflns_av_R_equivalents 0.0690
_diffrn_reflns_av_sigmaI/netI 0.0534
_diffrn_reflns_limit_h_max 10
_diffrn_reflns_limit_h_min -11
_diffrn_reflns_limit_k_max 7
_diffrn_reflns_limit_k_min -7
_diffrn_reflns_limit_l_max 13
_diffrn_reflns_limit_l_min -16
_diffrn_reflns_number 4005
_diffrn_reflns_theta_full 25.01
_diffrn_reflns_theta_max 25.01
_diffrn_reflns_theta_min 2.59
_exptl_absorpt_coefficient_mu 2.553
_exptl_absorpt_correction_T_max 0.7493
_exptl_absorpt_correction_T_min 0.4955
_exptl_absorpt_correction_type multi-scan
_exptl_absorpt_process_details sadabs
_exptl_crystal_colour colourless
_exptl_crystal_density_diffrn 2.468
_exptl_crystal_density_method 'not measured'
_exptl_crystal_description block
_exptl_crystal_F_000 648
_exptl_crystal_size_max 0.32
_exptl_crystal_size_mid 0.23
_exptl_crystal_size_min 0.12
_refine_diff_density_max 0.885
_refine_diff_density_min -1.263
_refine_diff_density_rms 0.162
_refine_ls_extinction_method none
_refine_ls_goodness_of_fit_ref 1.111
_refine_ls_hydrogen_treatment mixed
_refine_ls_matrix_type full
_refine_ls_number_parameters 89
_refine_ls_number_reflns 866
_refine_ls_number_restraints 37
_refine_ls_restrained_S_all 1.190
_refine_ls_R_factor_all 0.0858
_refine_ls_R_factor_gt 0.0610
_refine_ls_shift/su_max 0.000
_refine_ls_shift/su_mean 0.000
_refine_ls_structure_factor_coef Fsqd
_refine_ls_weighting_details 'calc w=1/[\s^2^(Fo^2^)+(0.0663P)^2^+7.4534P] where P=(Fo^2^+2Fc^2^)/3'
_refine_ls_weighting_scheme calc
_refine_ls_wR_factor_gt 0.1511
_refine_ls_wR_factor_ref 0.1624
_reflns_number_gt 638
_reflns_number_total 866
_reflns_threshold_expression >2sigma(I)
_cod_data_source_file d3dt02429f2.cif
_cod_data_source_block 230519b
_cod_depositor_comments
;
The following automatic conversions were performed:

data item '_symmetry_cell_setting' value 'Orthorhombic' was changed
to 'orthorhombic' in accordance with the
/home/data/users/saulius/crontab/automatic-downloads/rss-feeds/RSC/lib/dictionaries/cif_core.dic
dictionary named 'cif_core.dic' version 2.4.2 last updated on
2011-04-26.

Automatic conversion script
Id: cif_fix_values 8170 2020-07-09 18:12:32Z antanas 
;
_cod_original_sg_symbol_H-M Pnma
_cod_database_code 7713853

loop_
_symmetry_equiv_pos_as_xyz
'x, y, z'
'-x+1/2, -y, z+1/2'
'-x, y+1/2, -z'
'x+1/2, -y+1/2, -z+1/2'
'-x, -y, -z'
'x-1/2, y, -z-1/2'
'x, -y-1/2, z'
'-x-1/2, y-1/2, z-1/2'

loop_
_atom_site_label
_atom_site_type_symbol
_atom_site_fract_x
_atom_site_fract_y
_atom_site_fract_z
_atom_site_U_iso_or_equiv
_atom_site_adp_type
_atom_site_occupancy
_atom_site_symmetry_multiplicity
_atom_site_calc_flag
_atom_site_refinement_flags
_atom_site_disorder_assembly
_atom_site_disorder_group
Ag1 Ag 0.79799(13) 0.2500 0.70723(8) 0.0590(6) Uani 1 2 d S . .
Cl1 Cl 0.4284(3) 0.2500 0.3497(2) 0.0427(10) Uani 1 2 d SU . .
N1 N 0.8672(12) 0.2500 0.8595(8) 0.046(3) Uani 1 2 d S . .
H1A H 0.9210 0.1412 0.8704 0.056 Uiso 0.50 1 calc PR . .
H1B H 0.9210 0.3588 0.8704 0.056 Uiso 0.50 1 calc PR . .
N2 N 0.7522(12) 0.2500 0.9212(8) 0.045(3) Uani 1 2 d S . .
H2 H 0.7673 0.2500 0.9807 0.055 Uiso 1 2 calc SR . .
N3 N 0.8679(12) 0.2500 0.5646(7) 0.041(3) Uani 1 2 d S . .
N4 N 0.8811(13) 0.2500 0.4125(8) 0.045(3) Uani 1 2 d S . .
H4 H 0.8542 0.2500 0.3548 0.054 Uiso 1 2 calc SR . .
O1 O 0.5920(11) 0.2500 0.8081(7) 0.073(4) Uani 1 2 d S . .
O2 O 0.5557(14) 0.2500 0.3047(9) 0.092(4) Uani 1 2 d SDU . .
O3 O 0.3283(15) 0.2500 0.2858(9) 0.101(4) Uani 1 2 d SU . .
O4 O 0.4158(11) 0.0830(17) 0.4090(6) 0.097(3) Uani 1 1 d U . .
C1 C 0.6219(15) 0.2500 0.8896(9) 0.034(3) Uani 1 2 d S . .
C2 C 1.0099(14) 0.2500 0.5381(9) 0.030(3) Uani 1 2 d S . .
C3 C 1.0161(15) 0.2500 0.4434(9) 0.035(3) Uani 1 2 d S . .
H3 H 1.0977 0.2500 0.4067 0.042 Uiso 1 2 calc SR . .
C4 C 0.7972(18) 0.2500 0.4874(11) 0.051(4) Uani 1 2 d S . .
H4A H 0.6986 0.2500 0.4843 0.061 Uiso 1 2 calc SR . .

loop_
_atom_site_aniso_label
_atom_site_aniso_U_11
_atom_site_aniso_U_22
_atom_site_aniso_U_33
_atom_site_aniso_U_23
_atom_site_aniso_U_13
_atom_site_aniso_U_12
Ag1 0.0417(8) 0.1000(12) 0.0352(7) 0.000 0.0137(5) 0.000
Cl1 0.0295(17) 0.070(3) 0.0285(17) 0.000 0.0019(14) 0.000
N1 0.025(6) 0.067(9) 0.047(7) 0.000 0.006(6) 0.000
N2 0.034(6) 0.077(10) 0.025(6) 0.000 -0.007(5) 0.000
N3 0.029(6) 0.069(9) 0.026(6) 0.000 0.011(5) 0.000
N4 0.045(8) 0.063(9) 0.027(6) 0.000 -0.017(6) 0.000
O1 0.033(6) 0.156(14) 0.029(6) 0.000 -0.002(4) 0.000
O2 0.059(7) 0.140(10) 0.075(8) 0.000 0.023(6) 0.000
O3 0.078(8) 0.167(11) 0.058(7) 0.000 -0.012(6) 0.000
O4 0.121(7) 0.096(7) 0.075(6) 0.025(5) 0.037(5) 0.013(6)
C1 0.044(8) 0.029(8) 0.028(7) 0.000 -0.014(6) 0.000
C2 0.033(7) 0.028(8) 0.029(7) 0.000 0.001(6) 0.000
C3 0.039(8) 0.032(8) 0.033(8) 0.000 0.006(6) 0.000
C4 0.046(9) 0.062(11) 0.045(9) 0.000 -0.009(8) 0.000

loop_
_atom_type_symbol
_atom_type_description
_atom_type_scat_dispersion_real
_atom_type_scat_dispersion_imag
_atom_type_scat_source
C C 0.0033 0.0016 'International Tables Vol C Tables 4.2.6.8 and 6.1.1.4'
H H 0.0000 0.0000 'International Tables Vol C Tables 4.2.6.8 and 6.1.1.4'
N N 0.0061 0.0033 'International Tables Vol C Tables 4.2.6.8 and 6.1.1.4'
O O 0.0106 0.0060 'International Tables Vol C Tables 4.2.6.8 and 6.1.1.4'
Cl Cl 0.1484 0.1585 'International Tables Vol C Tables 4.2.6.8 and 6.1.1.4'
Ag Ag -0.8971 1.1015 'International Tables Vol C Tables 4.2.6.8 and 6.1.1.4'

loop_
_geom_angle_atom_site_label_1
_geom_angle_atom_site_label_2
_geom_angle_atom_site_label_3
_geom_angle
_geom_angle_site_symmetry_1
_geom_angle_site_symmetry_3
_geom_angle_publ_flag
N3 Ag1 N1 145.3(4) . . ?
N3 Ag1 O1 144.5(4) . . ?
N1 Ag1 O1 70.2(4) . . ?
O3 Cl1 O2 107.8(9) . . ?
O3 Cl1 O4 110.9(6) . 7_565 ?
O2 Cl1 O4 111.0(5) . 7_565 ?
O3 Cl1 O4 110.9(6) . . ?
O2 Cl1 O4 111.0(5) . . ?
O4 Cl1 O4 105.1(9) 7_565 . ?
N2 N1 Ag1 112.4(8) . . ?
N2 N1 H1A 109.1 . . ?
Ag1 N1 H1A 109.1 . . ?
N2 N1 H1B 109.1 . . ?
Ag1 N1 H1B 109.1 . . ?
H1A N1 H1B 107.9 . . ?
C1 N2 N1 120.8(11) . . ?
C1 N2 H2 119.6 . . ?
N1 N2 H2 119.6 . . ?
C4 N3 C2 105.4(12) . . ?
C4 N3 Ag1 130.9(11) . . ?
C2 N3 Ag1 123.7(9) . . ?
C4 N4 C3 107.4(12) . . ?
C4 N4 H4 126.3 . . ?
C3 N4 H4 126.3 . . ?
C1 O1 Ag1 112.9(10) . . ?
O1 C1 N2 123.7(14) . . ?
O1 C1 C2 120.7(13) . 6_557 ?
N2 C1 C2 115.5(11) . 6_557 ?
C3 C2 N3 108.2(11) . . ?
C3 C2 C1 131.9(12) . 6_657 ?
N3 C2 C1 119.9(11) . 6_657 ?
N4 C3 C2 106.7(12) . . ?
N4 C3 H3 126.7 . . ?
C2 C3 H3 126.7 . . ?
N3 C4 N4 112.3(14) . . ?
N3 C4 H4A 123.8 . . ?
N4 C4 H4A 123.8 . . ?

loop_
_geom_bond_atom_site_label_1
_geom_bond_atom_site_label_2
_geom_bond_distance
_geom_bond_site_symmetry_2
_geom_bond_publ_flag
Ag1 N3 2.137(10) . ?
Ag1 N1 2.266(12) . ?
Ag1 O1 2.415(10) . ?
Cl1 O3 1.311(12) . ?
Cl1 O2 1.360(12) . ?
Cl1 O4 1.406(10) 7_565 ?
Cl1 O4 1.406(10) . ?
N1 N2 1.395(16) . ?
N1 H1A 0.9000 . ?
N1 H1B 0.9000 . ?
N2 C1 1.308(17) . ?
N2 H2 0.8600 . ?
N3 C4 1.286(18) . ?
N3 C2 1.390(16) . ?
N4 C4 1.33(2) . ?
N4 C3 1.345(18) . ?
N4 H4 0.8600 . ?
O1 C1 1.196(15) . ?
C1 C2 1.473(19) 6_557 ?
C2 C3 1.352(17) . ?
C2 C1 1.473(19) 6_657 ?
C3 H3 0.9300 . ?
C4 H4A 0.9300 . ?

loop_
_geom_torsion_atom_site_label_1
_geom_torsion_atom_site_label_2
_geom_torsion_atom_site_label_3
_geom_torsion_atom_site_label_4
_geom_torsion
_geom_torsion_site_symmetry_1
_geom_torsion_site_symmetry_2
_geom_torsion_site_symmetry_3
_geom_torsion_site_symmetry_4
_geom_torsion_publ_flag
N3 Ag1 N1 N2 180.000(3) . . . . ?
O1 Ag1 N1 N2 0.000(3) . . . . ?
Ag1 N1 N2 C1 0.000(5) . . . . ?
N1 Ag1 N3 C4 180.000(3) . . . . ?
O1 Ag1 N3 C4 0.000(4) . . . . ?
N1 Ag1 N3 C2 0.000(3) . . . . ?
O1 Ag1 N3 C2 180.000(2) . . . . ?
N3 Ag1 O1 C1 180.000(4) . . . . ?
N1 Ag1 O1 C1 0.000(4) . . . . ?
Ag1 O1 C1 N2 0.000(6) . . . . ?
Ag1 O1 C1 C2 180.000(4) . . . 6_557 ?
N1 N2 C1 O1 0.000(6) . . . . ?
N1 N2 C1 C2 180.000(4) . . . 6_557 ?
C4 N3 C2 C3 0.000(3) . . . . ?
Ag1 N3 C2 C3 180.000(2) . . . . ?
C4 N3 C2 C1 180.000(3) . . . 6_657 ?
Ag1 N3 C2 C1 0.000(4) . . . 6_657 ?
C4 N4 C3 C2 0.000(3) . . . . ?
N3 C2 C3 N4 0.000(3) . . . . ?
C1 C2 C3 N4 180.000(3) 6_657 . . . ?
C2 N3 C4 N4 0.000(3) . . . . ?
Ag1 N3 C4 N4 180.000(2) . . . . ?
C3 N4 C4 N3 0.000(3) . . . . ?
